data_7116100
loop_
_publ_author_name
'Takuya Matsumoto'
'Yoshinobu Onishi'
'Kazuo Tanaka'
'Hiroyuki Fueno'
'Kazuyoshi Tanaka'
'Yoshiki Chujo'

_publ_section_title
;
 Synthesis of conjugated polymers containing gallium atoms and evaluation
 of conjugation through four-coordinate gallium atoms
;
_journal_name_full Chem.Commun.
_journal_page_first 15740
_journal_paper_doi 10.1039/C4cc07865A
_journal_volume 50
_journal_year 2014
_chemical_formula_moiety 'C33 H46 Ga N'
_chemical_formula_sum 'C33 H46 Ga N'
_chemical_formula_weight 526.43
_chemical_name_systematic
;
 ?
;
_space_group_IT_number 14
_symmetry_cell_setting monoclinic
_symmetry_space_group_name_Hall '-P 2ybc'
_symmetry_space_group_name_H-M 'P 1 21/c 1'
_atom_sites_solution_hydrogens geom
_atom_sites_solution_primary direct
_atom_sites_solution_secondary difmap
_audit_creation_method SHELXL-97
_cell_angle_alpha 90.00
_cell_angle_beta 98.422(7)
_cell_angle_gamma 90.00
_cell_formula_units_Z 4
_cell_length_a 8.0037(11)
_cell_length_b 42.296(5)
_cell_length_c 9.1578(11)
_cell_measurement_reflns_used 12260
_cell_measurement_temperature 93(2)
_cell_measurement_theta_max 54.87
_cell_measurement_theta_min 6.42
_cell_volume 3066.7(7)
_computing_cell_refinement PROCESS-AUTO
_computing_data_collection PROCESS-AUTO
_computing_data_reduction 'Yadokari-XG (Wakita, 2000)'
_computing_molecular_graphics 'Yadokari-XG 2009 (Wakita Nemoto et al., 2009)'
_computing_publication_material 'Yadokari-XG 2009 (Wakita,Nemoto et al., 2009)'
_computing_structure_refinement 'SHELXL-97 (Sheldrick, 1997)'
_computing_structure_solution 'SHELXS-97 (Sheldrick, 1990)'
_diffrn_ambient_temperature 93(2)
_diffrn_measured_fraction_theta_full 0.998
_diffrn_measured_fraction_theta_max 0.998
_diffrn_measurement_device_type 'rigaku raxis rapid'
_diffrn_measurement_method 'oscillation method'
_diffrn_radiation_monochromator graphite
_diffrn_radiation_source 'fine-focus sealed tube'
_diffrn_radiation_type MoK\a
_diffrn_radiation_wavelength 0.71075
_diffrn_reflns_av_R_equivalents 0.0894
_diffrn_reflns_av_sigmaI/netI 0.0902
_diffrn_reflns_limit_h_max 10
_diffrn_reflns_limit_h_min -10
_diffrn_reflns_limit_k_max 54
_diffrn_reflns_limit_k_min -54
_diffrn_reflns_limit_l_max 11
_diffrn_reflns_limit_l_min -11
_diffrn_reflns_number 29745
_diffrn_reflns_theta_full 27.49
_diffrn_reflns_theta_max 27.49
_diffrn_reflns_theta_min 3.20
_exptl_absorpt_coefficient_mu 0.917
_exptl_absorpt_correction_T_max 0.9957
_exptl_absorpt_correction_T_min 0.9957
_exptl_absorpt_correction_type multi-scan
_exptl_absorpt_process_details
;
 ?
;
_exptl_crystal_colour colorless
_exptl_crystal_density_diffrn 1.140
_exptl_crystal_density_method 'not measured'
_exptl_crystal_description block
_exptl_crystal_F_000 1128
_exptl_crystal_recrystallization_method 'Re-crystallisation from solvent: chloroform and methanol'
_exptl_crystal_size_max 0.10
_exptl_crystal_size_mid 0.10
_exptl_crystal_size_min 0.10
_refine_diff_density_max 0.364
_refine_diff_density_min -0.740
_refine_diff_density_rms 0.057
_refine_ls_extinction_method none
_refine_ls_goodness_of_fit_ref 1.027
_refine_ls_hydrogen_treatment mixed
_refine_ls_matrix_type full
_refine_ls_number_parameters 328
_refine_ls_number_reflns 7025
_refine_ls_number_restraints 0
_refine_ls_restrained_S_all 1.027
_refine_ls_R_factor_all 0.1106
_refine_ls_R_factor_gt 0.0601
_refine_ls_shift/su_max 0.000
_refine_ls_shift/su_mean 0.000
_refine_ls_structure_factor_coef Fsqd
_refine_ls_weighting_details 'calc w=1/[\s^2^(Fo^2^)+(0.0712P)^2^+1.1773P] where P=(Fo^2^+2Fc^2^)/3'
_refine_ls_weighting_scheme calc
_refine_ls_wR_factor_gt 0.1407
_refine_ls_wR_factor_ref 0.1693
_reflns_number_gt 4190
_reflns_number_total 7025
_reflns_threshold_expression >2sigma(I)
_cod_data_source_file c4cc07865a2.cif
_cod_data_source_block 1
_cod_original_sg_symbol_H-M 'P 21/c'
_cod_database_code 7116100

loop_
_symmetry_equiv_pos_as_xyz
'x, y, z'
'-x, y+1/2, -z+1/2'
'-x, -y, -z'
'x, -y-1/2, z-1/2'

loop_
_atom_site_label
_atom_site_type_symbol
_atom_site_fract_x
_atom_site_fract_y
_atom_site_fract_z
_atom_site_U_iso_or_equiv
_atom_site_adp_type
_atom_site_occupancy
_atom_site_symmetry_multiplicity
_atom_site_calc_flag
_atom_site_refinement_flags
Ga1 Ga 0.81895(5) 0.145010(9) 0.04880(4) 0.05820(16) Uani 1 1 d .
N1 N 1.0394(4) 0.14889(7) -0.0536(3) 0.0655(8) Uani 1 1 d .
C7 C 0.8952(5) 0.08510(8) 0.2510(4) 0.0599(9) Uani 1 1 d .
C8 C 0.9229(4) 0.10485(8) 0.1335(4) 0.0561(8) Uani 1 1 d .
C9 C 1.0426(4) 0.09505(8) 0.0469(4) 0.0586(8) Uani 1 1 d .
C10 C 0.9072(5) 0.19697(9) 0.2700(4) 0.0698(10) Uani 1 1 d .
H1 H 1.0134 0.1876 0.2884 0.084 Uiso 1 1 calc R
C1 C 0.4509(5) 0.09758(10) -0.2588(4) 0.0682(10) Uani 1 1 d .
C11 C 0.6344(5) 0.19968(8) 0.1348(4) 0.0652(9) Uani 1 1 d .
H2 H 0.5531 0.1922 0.0597 0.078 Uiso 1 1 calc R
C12 C 0.7883(5) 0.18457(8) 0.1587(4) 0.0615(9) Uani 1 1 d .
C2 C 0.5730(5) 0.10585(9) -0.1412(4) 0.0636(9) Uani 1 1 d .
H3 H 0.6114 0.0904 -0.0719 0.076 Uiso 1 1 calc R
C13 C 1.1338(5) 0.06744(9) 0.0733(4) 0.0666(10) Uani 1 1 d .
H4 H 1.2140 0.0621 0.0135 0.080 Uiso 1 1 calc R
C3 C 0.6407(5) 0.13616(9) -0.1222(4) 0.0648(9) Uani 1 1 d .
C14 C 1.1074(5) 0.04765(9) 0.1873(4) 0.0657(9) Uani 1 1 d .
C15 C 0.7712(5) 0.09428(10) 0.3581(4) 0.0704(10) Uani 1 1 d .
C16 C 0.8731(5) 0.22292(9) 0.3548(4) 0.0738(11) Uani 1 1 d .
C17 C 0.7163(6) 0.23658(9) 0.3253(5) 0.0773(11) Uani 1 1 d .
H5 H 0.6921 0.2540 0.3807 0.093 Uiso 1 1 calc R
C18 C 0.5943(5) 0.22544(9) 0.2171(5) 0.0718(10) Uani 1 1 d .
C4 C 0.5805(5) 0.15843(10) -0.2304(4) 0.0727(10) Uani 1 1 d .
H6 H 0.6198 0.1791 -0.2199 0.087 Uiso 1 1 calc R
C19 C 1.0674(5) 0.11515(9) -0.0863(4) 0.0705(10) Uani 1 1 d .
H7 H 1.1810 0.1123 -0.1091 0.085 Uiso 1 1 calc R
H8 H 0.9883 0.1086 -0.1715 0.085 Uiso 1 1 calc R
C5 C 0.4640(6) 0.15060(11) -0.3529(5) 0.0792(12) Uani 1 1 d .
C20 C 0.9872(5) 0.05693(9) 0.2733(4) 0.0660(9) Uani 1 1 d .
H9 H 0.9665 0.0437 0.3499 0.079 Uiso 1 1 calc R
C21 C 1.2043(6) 0.01655(10) 0.2226(4) 0.0839(13) Uani 1 1 d .
C6 C 0.4003(5) 0.12032(12) -0.3632(4) 0.0790(12) Uani 1 1 d .
H10 H 0.3201 0.1151 -0.4436 0.095 Uiso 1 1 calc R
C22 C 0.3803(6) 0.06490(11) -0.2748(5) 0.0927(14) Uani 1 1 d .
H11 H 0.2594 0.0659 -0.2958 0.139 Uiso 1 1 calc R
H12 H 0.4128 0.0534 -0.1847 0.139 Uiso 1 1 calc R
H13 H 0.4234 0.0543 -0.3542 0.139 Uiso 1 1 calc R
C23 C 1.0233(6) 0.16764(10) -0.1916(5) 0.0880(13) Uani 1 1 d .
H14 H 1.1245 0.1655 -0.2356 0.132 Uiso 1 1 calc R
H15 H 1.0064 0.1895 -0.1696 0.132 Uiso 1 1 calc R
H16 H 0.9286 0.1601 -0.2592 0.132 Uiso 1 1 calc R
C24 C 0.6043(6) 0.10535(12) 0.2764(5) 0.0932(14) Uani 1 1 d .
H17 H 0.5595 0.0895 0.2062 0.140 Uiso 1 1 calc R
H18 H 0.6205 0.1247 0.2257 0.140 Uiso 1 1 calc R
H19 H 0.5267 0.1088 0.3454 0.140 Uiso 1 1 calc R
C25 C 0.8488(6) 0.12142(13) 0.4564(5) 0.1035(16) Uani 1 1 d .
H20 H 0.8708 0.1390 0.3958 0.155 Uiso 1 1 calc R
H21 H 0.9526 0.1145 0.5133 0.155 Uiso 1 1 calc R
H22 H 0.7715 0.1278 0.5218 0.155 Uiso 1 1 calc R
C26 C 0.7401(7) 0.06696(14) 0.4589(6) 0.126(2) Uani 1 1 d .
H23 H 0.6618 0.0735 0.5230 0.189 Uiso 1 1 calc R
H24 H 0.8449 0.0609 0.5169 0.189 Uiso 1 1 calc R
H25 H 0.6941 0.0493 0.4002 0.189 Uiso 1 1 calc R
C27 C 1.0808(8) -0.01112(11) 0.2141(6) 0.117(2) Uani 1 1 d .
H26 H 1.0208 -0.0127 0.1157 0.176 Uiso 1 1 calc R
H27 H 1.0020 -0.0077 0.2821 0.176 Uiso 1 1 calc R
H28 H 1.1421 -0.0303 0.2393 0.176 Uiso 1 1 calc R
C28 C 1.3007(7) 0.01840(13) 0.3784(5) 0.1054(16) Uani 1 1 d .
H29 H 1.2221 0.0200 0.4478 0.158 Uiso 1 1 calc R
H30 H 1.3728 0.0366 0.3869 0.158 Uiso 1 1 calc R
H31 H 1.3680 -0.0003 0.3988 0.158 Uiso 1 1 calc R
C29 C 1.1844(6) 0.16076(12) 0.0499(5) 0.0915(13) Uani 1 1 d .
H32 H 1.1975 0.1483 0.1384 0.137 Uiso 1 1 calc R
H33 H 1.1649 0.1824 0.0740 0.137 Uiso 1 1 calc R
H34 H 1.2851 0.1593 0.0049 0.137 Uiso 1 1 calc R
C30 C 1.0037(7) 0.23539(12) 0.4752(6) 0.1144(18) Uani 1 1 d .
H35 H 1.0887 0.2466 0.4323 0.172 Uiso 1 1 calc R
H36 H 1.0548 0.2181 0.5332 0.172 Uiso 1 1 calc R
H37 H 0.9511 0.2494 0.5371 0.172 Uiso 1 1 calc R
C31 C 0.4129(8) 0.17481(14) -0.4730(6) 0.124(2) Uani 1 1 d .
H38 H 0.4023 0.1952 -0.4291 0.186 Uiso 1 1 calc R
H39 H 0.3066 0.1688 -0.5288 0.186 Uiso 1 1 calc R
H40 H 0.4974 0.1757 -0.5373 0.186 Uiso 1 1 calc R
C32 C 0.4188(6) 0.24012(11) 0.1918(7) 0.1113(17) Uani 1 1 d .
H41 H 0.4194 0.2594 0.2473 0.167 Uiso 1 1 calc R
H42 H 0.3390 0.2256 0.2235 0.167 Uiso 1 1 calc R
H43 H 0.3874 0.2446 0.0887 0.167 Uiso 1 1 calc R
C33 C 1.3297(8) 0.01040(14) 0.1152(6) 0.138(2) Uani 1 1 d .
H44 H 1.3919 -0.0086 0.1434 0.207 Uiso 1 1 calc R
H45 H 1.4065 0.0279 0.1176 0.207 Uiso 1 1 calc R
H46 H 1.2695 0.0080 0.0172 0.207 Uiso 1 1 calc R

loop_
_atom_site_aniso_label
_atom_site_aniso_U_11
_atom_site_aniso_U_22
_atom_site_aniso_U_33
_atom_site_aniso_U_23
_atom_site_aniso_U_13
_atom_site_aniso_U_12
Ga1 0.0617(3) 0.0579(3) 0.0562(2) -0.00466(18) 0.01283(17) 0.00034(18)
N1 0.072(2) 0.0625(18) 0.0653(18) -0.0014(16) 0.0213(15) -0.0043(15)
C7 0.060(2) 0.066(2) 0.0544(19) 0.0004(18) 0.0111(16) 0.0018(17)
C8 0.056(2) 0.062(2) 0.0511(18) -0.0031(16) 0.0109(15) -0.0027(16)
C9 0.063(2) 0.062(2) 0.0526(18) -0.0021(17) 0.0139(16) -0.0016(17)
C10 0.072(2) 0.063(2) 0.073(2) -0.006(2) 0.005(2) 0.0115(19)
C1 0.065(2) 0.082(3) 0.060(2) -0.020(2) 0.0167(19) 0.000(2)
C11 0.067(2) 0.059(2) 0.068(2) -0.0008(18) 0.0042(18) -0.0044(18)
C12 0.065(2) 0.058(2) 0.062(2) -0.0021(18) 0.0107(17) 0.0010(18)
C2 0.063(2) 0.070(2) 0.059(2) -0.0062(19) 0.0130(17) 0.0048(18)
C13 0.069(2) 0.073(2) 0.060(2) -0.0079(19) 0.0159(18) 0.0103(19)
C3 0.074(2) 0.062(2) 0.060(2) -0.0093(19) 0.0143(18) 0.0016(18)
C14 0.075(2) 0.064(2) 0.0564(19) -0.0030(18) 0.0045(18) 0.0086(19)
C15 0.076(3) 0.078(3) 0.062(2) 0.007(2) 0.0250(19) 0.002(2)
C16 0.080(3) 0.065(2) 0.075(2) -0.011(2) 0.002(2) 0.005(2)
C17 0.088(3) 0.057(2) 0.087(3) -0.015(2) 0.013(2) 0.006(2)
C18 0.074(3) 0.057(2) 0.084(3) -0.004(2) 0.009(2) 0.0057(19)
C4 0.083(3) 0.068(2) 0.068(2) -0.003(2) 0.013(2) 0.014(2)
C19 0.082(3) 0.070(2) 0.065(2) -0.001(2) 0.030(2) 0.008(2)
C5 0.082(3) 0.091(3) 0.065(2) -0.004(2) 0.010(2) 0.024(2)
C20 0.073(2) 0.069(2) 0.0554(19) 0.0031(18) 0.0091(18) 0.0014(19)
C21 0.107(3) 0.081(3) 0.062(2) 0.003(2) 0.005(2) 0.027(3)
C6 0.067(3) 0.109(3) 0.059(2) -0.025(2) 0.0060(19) 0.010(2)
C22 0.097(3) 0.100(3) 0.085(3) -0.030(3) 0.026(3) -0.018(3)
C23 0.109(4) 0.077(3) 0.087(3) 0.019(2) 0.044(3) 0.003(2)
C24 0.080(3) 0.127(4) 0.079(3) 0.009(3) 0.033(2) 0.017(3)
C25 0.111(4) 0.129(4) 0.076(3) -0.026(3) 0.035(3) 0.004(3)
C26 0.136(5) 0.135(5) 0.127(4) 0.063(4) 0.083(4) 0.038(4)
C27 0.169(5) 0.068(3) 0.099(4) -0.001(3) -0.030(4) 0.006(3)
C28 0.111(4) 0.111(4) 0.087(3) 0.000(3) -0.013(3) 0.027(3)
C29 0.074(3) 0.097(3) 0.108(3) -0.013(3) 0.025(3) -0.016(3)
C30 0.115(4) 0.107(4) 0.110(4) -0.045(3) -0.022(3) 0.010(3)
C31 0.143(5) 0.132(5) 0.090(3) 0.022(3) -0.008(3) 0.054(4)
C32 0.086(3) 0.086(3) 0.158(5) -0.011(3) 0.001(3) 0.022(3)
C33 0.185(6) 0.134(5) 0.104(4) 0.030(4) 0.051(4) 0.101(4)

loop_
_atom_type_symbol
_atom_type_description
_atom_type_scat_dispersion_real
_atom_type_scat_dispersion_imag
_atom_type_scat_source
C C 0.0033 0.0016 'International Tables Vol C Tables 4.2.6.8 and 6.1.1.4'
H H 0.0000 0.0000 'International Tables Vol C Tables 4.2.6.8 and 6.1.1.4'
N N 0.0061 0.0033 'International Tables Vol C Tables 4.2.6.8 and 6.1.1.4'
Ga Ga 0.2307 1.6083 'International Tables Vol C Tables 4.2.6.8 and 6.1.1.4'

loop_
_geom_angle_atom_site_label_1
_geom_angle_atom_site_label_2
_geom_angle_atom_site_label_3
_geom_angle
C12 Ga1 C3 115.39(15)
C12 Ga1 C8 126.51(14)
C3 Ga1 C8 110.79(15)
C12 Ga1 N1 109.34(13)
C3 Ga1 N1 102.31(14)
C8 Ga1 N1 84.91(12)
C29 N1 C23 109.2(3)
C29 N1 C19 109.3(3)
C23 N1 C19 109.9(3)
C29 N1 Ga1 111.7(2)
C23 N1 Ga1 116.4(3)
C19 N1 Ga1 100.1(2)
C20 C7 C8 118.7(3)
C20 C7 C15 119.6(3)
C8 C7 C15 121.7(3)
C9 C8 C7 117.3(3)
C9 C8 Ga1 108.3(2)
C7 C8 Ga1 134.4(3)
C13 C9 C8 122.8(3)
C13 C9 C19 119.0(3)
C8 C9 C19 118.1(3)
C12 C10 C16 122.4(4)
C6 C1 C2 117.8(4)
C6 C1 C22 120.7(4)
C2 C1 C22 121.5(4)
C12 C11 C18 123.4(4)
C11 C12 C10 116.2(3)
C11 C12 Ga1 119.0(3)
C10 C12 Ga1 124.5(3)
C1 C2 C3 123.0(4)
C14 C13 C9 120.7(3)
C2 C3 C4 116.3(4)
C2 C3 Ga1 119.4(3)
C4 C3 Ga1 124.2(3)
C13 C14 C20 117.0(3)
C13 C14 C21 123.3(3)
C20 C14 C21 119.6(3)
C24 C15 C26 109.0(4)
C24 C15 C25 108.2(4)
C26 C15 C25 107.5(4)
C24 C15 C7 111.6(3)
C26 C15 C7 111.8(3)
C25 C15 C7 108.6(3)
C17 C16 C10 118.0(4)
C17 C16 C30 121.0(4)
C10 C16 C30 120.9(4)
C18 C17 C16 122.2(4)
C17 C18 C11 117.7(4)
C17 C18 C32 121.0(4)
C11 C18 C32 121.3(4)
C5 C4 C3 122.1(4)
N1 C19 C9 109.5(3)
C6 C5 C4 118.4(4)
C6 C5 C31 121.4(4)
C4 C5 C31 120.2(5)
C14 C20 C7 123.5(3)
C28 C21 C27 108.8(4)
C28 C21 C33 108.8(4)
C27 C21 C33 108.6(4)
C28 C21 C14 108.9(4)
C27 C21 C14 110.0(4)
C33 C21 C14 111.7(4)
C1 C6 C5 122.3(4)

loop_
_geom_bond_atom_site_label_1
_geom_bond_atom_site_label_2
_geom_bond_distance
Ga1 C12 1.986(4)
Ga1 C3 1.993(4)
Ga1 C8 1.998(3)
Ga1 N1 2.123(3)
N1 C29 1.475(5)
N1 C23 1.482(5)
N1 C19 1.482(4)
C7 C20 1.400(5)
C7 C8 1.405(5)
C7 C15 1.544(5)
C8 C9 1.393(4)
C9 C13 1.380(5)
C9 C19 1.523(5)
C10 C12 1.391(5)
C10 C16 1.395(5)
C1 C6 1.375(6)
C1 C2 1.389(5)
C1 C22 1.492(6)
C11 C12 1.376(5)
C11 C18 1.389(5)
C2 C3 1.393(5)
C13 C14 1.379(5)
C3 C4 1.400(5)
C14 C20 1.386(5)
C14 C21 1.537(5)
C15 C24 1.507(6)
C15 C26 1.522(6)
C15 C25 1.533(6)
C16 C17 1.371(5)
C16 C30 1.499(6)
C17 C18 1.370(5)
C18 C32 1.522(6)
C4 C5 1.390(6)
C5 C6 1.377(6)
C5 C31 1.515(6)
C21 C28 1.522(6)
C21 C27 1.526(7)
C21 C33 1.527(6)

loop_
_geom_torsion_atom_site_label_1
_geom_torsion_atom_site_label_2
_geom_torsion_atom_site_label_3
_geom_torsion_atom_site_label_4
_geom_torsion
C12 Ga1 N1 C29 47.6(3)
C3 Ga1 N1 C29 170.4(3)
C8 Ga1 N1 C29 -79.4(3)
C12 Ga1 N1 C23 -78.6(3)
C3 Ga1 N1 C23 44.2(3)
C8 Ga1 N1 C23 154.4(3)
C12 Ga1 N1 C19 163.2(2)
C3 Ga1 N1 C19 -74.0(3)
C8 Ga1 N1 C19 36.2(2)
C20 C7 C8 C9 -0.5(5)
C15 C7 C8 C9 177.3(3)
C20 C7 C8 Ga1 175.8(3)
C15 C7 C8 Ga1 -6.4(6)
C12 Ga1 C8 C9 -130.8(2)
C3 Ga1 C8 C9 80.8(3)
N1 Ga1 C8 C9 -20.4(2)
C12 Ga1 C8 C7 52.7(4)
C3 Ga1 C8 C7 -95.7(4)
N1 Ga1 C8 C7 163.0(4)
C7 C8 C9 C13 -0.7(5)
Ga1 C8 C9 C13 -178.0(3)
C7 C8 C9 C19 176.5(3)
Ga1 C8 C9 C19 -0.7(4)
C18 C11 C12 C10 -1.4(6)
C18 C11 C12 Ga1 172.8(3)
C16 C10 C12 C11 1.0(6)
C16 C10 C12 Ga1 -172.9(3)
C3 Ga1 C12 C11 14.1(3)
C8 Ga1 C12 C11 -133.1(3)
N1 Ga1 C12 C11 128.7(3)
C3 Ga1 C12 C10 -172.2(3)
C8 Ga1 C12 C10 40.7(4)
N1 Ga1 C12 C10 -57.5(3)
C6 C1 C2 C3 2.5(5)
C22 C1 C2 C3 -179.5(4)
C8 C9 C13 C14 1.3(6)
C19 C9 C13 C14 -176.0(3)
C1 C2 C3 C4 -0.8(5)
C1 C2 C3 Ga1 -178.8(3)
C12 Ga1 C3 C2 -134.7(3)
C8 Ga1 C3 C2 17.5(3)
N1 Ga1 C3 C2 106.7(3)
C12 Ga1 C3 C4 47.5(4)
C8 Ga1 C3 C4 -160.2(3)
N1 Ga1 C3 C4 -71.1(3)
C9 C13 C14 C20 -0.5(6)
C9 C13 C14 C21 179.9(4)
C20 C7 C15 C24 -134.3(4)
C8 C7 C15 C24 47.9(5)
C20 C7 C15 C26 -11.9(6)
C8 C7 C15 C26 170.3(4)
C20 C7 C15 C25 106.6(4)
C8 C7 C15 C25 -71.3(5)
C12 C10 C16 C17 -0.5(6)
C12 C10 C16 C30 179.2(4)
C10 C16 C17 C18 0.4(6)
C30 C16 C17 C18 -179.3(4)
C16 C17 C18 C11 -0.8(6)
C16 C17 C18 C32 177.1(4)
C12 C11 C18 C17 1.3(6)
C12 C11 C18 C32 -176.5(4)
C2 C3 C4 C5 -2.2(6)
Ga1 C3 C4 C5 175.7(3)
C29 N1 C19 C9 73.5(4)
C23 N1 C19 C9 -166.8(3)
Ga1 N1 C19 C9 -43.8(3)
C13 C9 C19 N1 -149.4(3)
C8 C9 C19 N1 33.2(5)
C3 C4 C5 C6 3.3(6)
C3 C4 C5 C31 -175.2(4)
C13 C14 C20 C7 -0.9(6)
C21 C14 C20 C7 178.8(4)
C8 C7 C20 C14 1.4(6)
C15 C7 C20 C14 -176.5(3)
C13 C14 C21 C28 119.4(4)
C20 C14 C21 C28 -60.2(5)
C13 C14 C21 C27 -121.4(4)
C20 C14 C21 C27 59.0(5)
C13 C14 C21 C33 -0.8(6)
C20 C14 C21 C33 179.6(4)
C2 C1 C6 C5 -1.2(6)
C22 C1 C6 C5 -179.3(4)
C4 C5 C6 C1 -1.6(6)
C31 C5 C6 C1 176.9(4)
